data_1008077
loop_
_publ_author_name
'Bertaut, E F'
'Blum, P'

_publ_section_title
;
Determination de la Structure de Ti~2~ Ca O~4~ par la Methode Self-
Consistante d'Approche Directe
;
_journal_coden_ASTM ACCRA9
_journal_name_full 'Acta Crystallographica (1,1948-23,1967)'
_journal_page_first 121
_journal_page_last 126
_journal_paper_doi 10.1107/S0365110X56003132
_journal_volume 9
_journal_year 1956
_chemical_formula_structural 'Ti2 Ca O4'
_chemical_formula_sum 'Ca O4 Ti2'
_chemical_name_systematic 'Dititanium(III) calcium oxide'
_space_group_IT_number 63
_symmetry_cell_setting orthorhombic
_symmetry_Int_Tables_number 63
_symmetry_space_group_name_Hall '-B 2 2b'
_symmetry_space_group_name_H-M 'B b m m'
_cell_angle_alpha 90
_cell_angle_beta 90
_cell_angle_gamma 90
_cell_formula_units_Z 4
_cell_length_a 9.727
_cell_length_b 9.976
_cell_length_c 3.136
_cell_volume 304.3
_refine_ls_R_factor_all 0.16
_cod_database_code 1008077

loop_
_symmetry_equiv_pos_as_xyz
x,y,z
-x,-y,z
x,1/2-y,z
-x,1/2+y,z
-x,-y,-z
x,y,-z
-x,1/2+y,-z
x,1/2-y,-z
1/2+x,y,1/2+z
1/2-x,-y,1/2+z
1/2+x,1/2-y,1/2+z
1/2-x,1/2+y,1/2+z
1/2-x,-y,1/2-z
1/2+x,y,1/2-z
1/2-x,1/2+y,1/2-z
1/2+x,1/2-y,1/2-z

loop_
_atom_site_label
_atom_site_type_symbol
_atom_site_symmetry_multiplicity
_atom_site_Wyckoff_symbol
_atom_site_fract_x
_atom_site_fract_y
_atom_site_fract_z
_atom_site_occupancy
_atom_site_attached_hydrogens
_atom_site_calc_flag
Ti1 Ti3+ 8 f 0.126 0.065 0. 1. 0 d
Ca1 Ca2+ 4 c 0.384 0.25 0. 1. 0 d
O1 O2- 4 b 0.5 0. 0. 1. 0 d
O2 O2- 4 c 0.06 0.25 0. 1. 0 d
O3 O2- 8 f 0.236 -0.1 0. 1. 0 d

loop_
_atom_type_symbol
_atom_type_oxidation_number
Ti3+ 3.000
Ca2+ 2.000
O2- -2.000
